data_4030584
loop_
_publ_author_name
'Masusai, Chonticha'
'Soorukram, Darunee'
'Kuhakarn, Chutima'
'Tuchinda, Patoomratana'
'Pakawatchai, Chaveng'
'Saithong, Saowanit'
'Reutrakul, Vichai'
'Pohmakotr, Manat'

_publ_section_title
;
 Synthesis of gem-Difluoromethylenated Polycyclic Cage Compounds.
;
_journal_issue 3
_journal_name_full 'The Journal of organic chemistry'
_journal_page_first 1577
_journal_page_last 1592
_journal_paper_doi 10.1021/jo502501v
_journal_volume 80
_journal_year 2015
_chemical_formula_moiety 'C18 H20 F2 O2'
_chemical_formula_sum 'C18 H20 F2 O2'
_chemical_formula_weight 306.34
_chemical_name_systematic
;
 ?
;
_space_group_crystal_system tetragonal
_space_group_IT_number 85
_space_group_name_Hall '-P 4a'
_space_group_name_H-M_alt 'P 4/n'
_symmetry_space_group_name_Hall '-P 4a'
_symmetry_space_group_name_H-M 'P 4/n :2'
_atom_sites_solution_hydrogens geom
_atom_sites_solution_primary direct
_atom_sites_solution_secondary difmap
_audit_creation_method SHELXL-2014
_cell_angle_alpha 90
_cell_angle_beta 90
_cell_angle_gamma 90
_cell_formula_units_Z 8
_cell_length_a 17.0430(6)
_cell_length_b 17.0430(6)
_cell_length_c 11.1065(9)
_cell_measurement_reflns_used 1741
_cell_measurement_temperature 293(2)
_cell_measurement_theta_max 15.94
_cell_measurement_theta_min 2.19
_cell_volume 3226.0(3)
_computing_cell_refinement 'SAINT (Bruker, 2003)'
_computing_data_collection 'SMART (Bruker, 1998)'
_computing_data_reduction 'SAINT (Bruker, 2003)'
_computing_molecular_graphics 'Mercury 3.3 (Macrea <i>et al</i>., 2008)'
_computing_publication_material 'WinGX publication routines (Farrugia, 2012)'
_computing_structure_refinement 'SHELXL-2014 (Sheldrick, 2014)'
_computing_structure_solution 'SHELXL-2013 (Sheldrick, 2013)'
_diffrn_ambient_temperature 293(2)
_diffrn_measured_fraction_theta_full 0.939
_diffrn_measured_fraction_theta_max 0.962
_diffrn_measurement_device_type 'Bruker APEX CCD area-detector'
_diffrn_measurement_method 'Frames, each covering 0.3 \% in \w'
_diffrn_radiation_type MoK\a
_diffrn_radiation_wavelength 0.71073
_diffrn_reflns_av_R_equivalents 0.1824
_diffrn_reflns_av_unetI/netI 0.0895
_diffrn_reflns_Laue_measured_fraction_full 0.939
_diffrn_reflns_Laue_measured_fraction_max 0.962
_diffrn_reflns_limit_h_max 20
_diffrn_reflns_limit_h_min -20
_diffrn_reflns_limit_k_max 20
_diffrn_reflns_limit_k_min -20
_diffrn_reflns_limit_l_max 13
_diffrn_reflns_limit_l_min -13
_diffrn_reflns_number 27807
_diffrn_reflns_point_group_measured_fraction_full 0.939
_diffrn_reflns_point_group_measured_fraction_max 0.962
_diffrn_reflns_theta_full 25.242
_diffrn_reflns_theta_max 24.997
_diffrn_reflns_theta_min 3.242
_diffrn_source 'fine-focus sealed tube'
_exptl_absorpt_coefficient_mu 0.096
_exptl_absorpt_correction_T_max 1.0000
_exptl_absorpt_correction_T_min 0.563
_exptl_absorpt_correction_type multi-scan
_exptl_absorpt_process_details 'SADABS (Bruker, 2003)'
_exptl_crystal_colour Colourless
_exptl_crystal_density_diffrn 1.261
_exptl_crystal_density_method none
_exptl_crystal_description Block
_exptl_crystal_F_000 1296
_exptl_crystal_size_max 0.203
_exptl_crystal_size_mid 0.159
_exptl_crystal_size_min 0.056
_refine_diff_density_max 0.152
_refine_diff_density_min -0.160
_refine_diff_density_rms 0.038
_refine_ls_extinction_coef 0.61(3)
_refine_ls_extinction_expression Fc^*^=kFc[1+0.001xFc^2^\l^3^/sin(2\q)]^-1/4^
_refine_ls_extinction_method SHELXL
_refine_ls_goodness_of_fit_ref 1.084
_refine_ls_hydrogen_treatment constr
_refine_ls_matrix_type full
_refine_ls_number_parameters 202
_refine_ls_number_reflns 2750
_refine_ls_number_restraints 0
_refine_ls_restrained_S_all 1.084
_refine_ls_R_factor_all 0.1401
_refine_ls_R_factor_gt 0.0829
_refine_ls_shift/su_max 0.000
_refine_ls_shift/su_mean 0.000
_refine_ls_structure_factor_coef Fsqd
_refine_ls_weighting_details 'w=1/[\s^2^(Fo^2^)+(0.0833P)^2^+0.8740P] where P=(Fo^2^+2Fc^2^)/3'
_refine_ls_weighting_scheme calc
_refine_ls_wR_factor_gt 0.1661
_refine_ls_wR_factor_ref 0.1952
_reflns_Friedel_coverage 0.000
_reflns_number_gt 1642
_reflns_number_total 2750
_reflns_threshold_expression 'I > 2\s(I)'
_cod_data_source_file jo502501v_si_004.cif
_cod_data_source_block shelx
_cod_depositor_comments 'Adding full bibliography for 4030584--4030587.cif.'
_cod_database_code 4030584
_shelx_space_group_comment
;
The symmetry employed for this shelxl refinement is uniquely defined
by the following loop, which should always be used as a source of
symmetry information in preference to the above space-group names.
They are only intended as comments.
;
_shelxl_version_number 2014-3

loop_
_space_group_symop_operation_xyz
'x, y, z'
'-x+1/2, -y+1/2, z'
'-y+1/2, x, z'
'y, -x+1/2, z'
'-x, -y, -z'
'x-1/2, y-1/2, -z'
'y-1/2, -x, -z'
'-y, x-1/2, -z'

loop_
_atom_site_label
_atom_site_type_symbol
_atom_site_fract_x
_atom_site_fract_y
_atom_site_fract_z
_atom_site_U_iso_or_equiv
_atom_site_adp_type
_atom_site_occupancy
_atom_site_site_symmetry_order
_atom_site_calc_flag
_atom_site_refinement_flags_posn
_atom_site_refinement_flags_adp
O1 O 0.44468(14) 0.76733(13) 0.1832(2) 0.0544(8) Uani 1 1 d . .
O2 O 0.34749(14) 0.72296(13) 0.0561(3) 0.0664(9) Uani 1 1 d . .
H2 H 0.3383 0.7686 0.0377 0.100 Uiso 1 1 calc R U
C2 C 0.42756(18) 0.71536(18) 0.0879(3) 0.0473(9) Uani 1 1 d . .
C2A C 0.4348(2) 0.6338(2) 0.1422(3) 0.0560(10) Uani 1 1 d . .
H2A H 0.4007 0.5974 0.0983 0.067 Uiso 1 1 calc R U
C2A' C 0.4023(2) 0.6460(2) 0.2705(3) 0.0619(11) Uani 1 1 d . .
H2A' H 0.3464 0.6330 0.2768 0.074 Uiso 1 1 calc R U
C3 C 0.5173(2) 0.5998(2) 0.1499(3) 0.0644(11) Uani 1 1 d . .
H3 H 0.5416 0.6001 0.0699 0.077 Uiso 1 1 calc R U
C4 C 0.5097(3) 0.5155(3) 0.1953(4) 0.0848(14) Uani 1 1 d . .
H4A H 0.4788 0.4848 0.1391 0.102 Uiso 1 1 calc R U
H4B H 0.5612 0.4918 0.2019 0.102 Uiso 1 1 calc R U
C5 C 0.4698(3) 0.5164(3) 0.3184(4) 0.0882(14) Uani 1 1 d . .
H5B H 0.4209 0.4874 0.3139 0.106 Uiso 1 1 calc R U
H5C H 0.5033 0.4906 0.3767 0.106 Uiso 1 1 calc R U
C5A C 0.4532(3) 0.5988(2) 0.3597(4) 0.0731(13) Uani 1 1 d . .
H5A H 0.4286 0.5981 0.4394 0.088 Uiso 1 1 calc R U
C6 C 0.5266(3) 0.6510(3) 0.3614(4) 0.0778(13) Uani 1 1 d . .
H6 H 0.5619 0.6373 0.4279 0.093 Uiso 1 1 calc R U
C7 C 0.4905(3) 0.7298(3) 0.3790(3) 0.0788(13) Uani 1 1 d . .
F1 F 0.4650(2) 0.73708(17) 0.4969(2) 0.1188(12) Uani 1 1 d . .
F2 F 0.53974(18) 0.79193(16) 0.3644(2) 0.1024(11) Uani 1 1 d . .
C7A C 0.4187(2) 0.7331(2) 0.2950(3) 0.0628(11) Uani 1 1 d . .
C8 C 0.5684(2) 0.6451(3) 0.2378(4) 0.0733(12) Uani 1 1 d . .
H8A H 0.5784 0.6973 0.2067 0.088 Uiso 1 1 calc R U
H8B H 0.6183 0.6185 0.2474 0.088 Uiso 1 1 calc R U
C9 C 0.3517(3) 0.7823(3) 0.3430(5) 0.0984(17) Uani 1 1 d . .
H9A H 0.3097 0.7829 0.2854 0.148 Uiso 1 1 calc R U
H9B H 0.3697 0.8350 0.3567 0.148 Uiso 1 1 calc R U
H9C H 0.3333 0.7603 0.4174 0.148 Uiso 1 1 calc R U
C1' C 0.4798(2) 0.73481(19) -0.0171(3) 0.0559(10) Uani 1 1 d . .
C2' C 0.5420(2) 0.7866(2) -0.0086(4) 0.0688(11) Uani 1 1 d . .
H2' H 0.5525 0.8114 0.0641 0.083 Uiso 1 1 calc R U
C3' C 0.5884(3) 0.8016(3) -0.1080(5) 0.0955(16) Uani 1 1 d . .
H3' H 0.6303 0.8363 -0.1021 0.115 Uiso 1 1 calc R U
C4' C 0.5725(5) 0.7646(4) -0.2166(5) 0.112(2) Uani 1 1 d . .
H4' H 0.6038 0.7742 -0.2836 0.134 Uiso 1 1 calc R U
C5' C 0.5101(5) 0.7138(4) -0.2245(4) 0.1080(19) Uani 1 1 d . .
H5' H 0.4987 0.6895 -0.2974 0.130 Uiso 1 1 calc R U
C6' C 0.4652(3) 0.6991(3) -0.1265(4) 0.0786(13) Uani 1 1 d . .
H6' H 0.4235 0.6641 -0.1330 0.094 Uiso 1 1 calc R U

loop_
_atom_site_aniso_label
_atom_site_aniso_U_11
_atom_site_aniso_U_22
_atom_site_aniso_U_33
_atom_site_aniso_U_23
_atom_site_aniso_U_13
_atom_site_aniso_U_12
O1 0.0646(16) 0.0506(14) 0.0479(15) 0.0005(11) 0.0016(11) -0.0101(11)
O2 0.0578(16) 0.0490(14) 0.092(2) 0.0124(14) -0.0248(13) -0.0023(11)
C2 0.046(2) 0.045(2) 0.050(2) 0.0016(15) -0.0126(15) 0.0021(14)
C2A 0.061(2) 0.048(2) 0.059(2) 0.0031(16) -0.0155(17) -0.0055(16)
C2A' 0.054(2) 0.065(2) 0.067(3) 0.0106(19) 0.0031(18) -0.0094(17)
C3 0.067(2) 0.069(3) 0.058(2) 0.0103(19) -0.0076(18) 0.0139(19)
C4 0.099(3) 0.069(3) 0.087(3) 0.014(2) -0.020(3) 0.023(2)
C5 0.109(4) 0.069(3) 0.086(3) 0.028(2) -0.021(3) 0.004(2)
C5A 0.085(3) 0.074(3) 0.060(3) 0.022(2) -0.002(2) -0.004(2)
C6 0.083(3) 0.094(3) 0.057(3) 0.022(2) -0.023(2) -0.013(3)
C7 0.108(3) 0.088(3) 0.039(2) 0.008(2) -0.002(2) -0.026(3)
F1 0.196(3) 0.113(2) 0.0477(16) 0.0033(14) 0.0059(16) -0.0176(19)
F2 0.135(2) 0.100(2) 0.0727(17) 0.0047(13) -0.0272(15) -0.0473(17)
C7A 0.078(3) 0.061(2) 0.049(2) 0.0025(17) 0.0167(19) -0.0098(19)
C8 0.058(2) 0.092(3) 0.070(3) 0.020(2) -0.012(2) 0.005(2)
C9 0.114(4) 0.082(3) 0.100(4) 0.002(3) 0.051(3) 0.007(3)
C1' 0.071(2) 0.048(2) 0.049(2) 0.0057(16) -0.0148(18) 0.0080(17)
C2' 0.076(3) 0.069(3) 0.061(3) 0.0069(19) 0.011(2) -0.006(2)
C3' 0.109(4) 0.093(3) 0.084(4) 0.019(3) 0.034(3) 0.001(3)
C4' 0.151(6) 0.117(5) 0.066(4) 0.037(3) 0.052(4) 0.052(4)
C5' 0.160(6) 0.118(5) 0.046(3) 0.011(3) -0.004(3) 0.037(4)
C6' 0.106(3) 0.081(3) 0.048(3) -0.002(2) -0.017(2) 0.015(2)

loop_
_atom_type_symbol
_atom_type_description
_atom_type_scat_dispersion_real
_atom_type_scat_dispersion_imag
_atom_type_scat_source
C C 0.0033 0.0016 'International Tables Vol C Tables 4.2.6.8 and 6.1.1.4'
H H 0.0000 0.0000 'International Tables Vol C Tables 4.2.6.8 and 6.1.1.4'
O O 0.0106 0.0060 'International Tables Vol C Tables 4.2.6.8 and 6.1.1.4'
F F 0.0171 0.0103 'International Tables Vol C Tables 4.2.6.8 and 6.1.1.4'

loop_
_geom_angle_atom_site_label_1
_geom_angle_atom_site_label_2
_geom_angle_atom_site_label_3
_geom_angle
C2 O1 C7A 109.2(2)
C2 O2 H2 109.5
O1 C2 O2 109.2(3)
O1 C2 C1' 108.7(3)
O2 C2 C1' 110.9(3)
O1 C2 C2A 105.0(3)
O2 C2 C2A 105.1(3)
C1' C2 C2A 117.5(3)
C2 C2A C3 116.4(3)
C2 C2A C2A' 102.4(3)
C3 C2A C2A' 109.3(3)
C2 C2A H2A 109.5
C3 C2A H2A 109.5
C2A' C2A H2A 109.5
C7A C2A' C2A 103.2(3)
C7A C2A' C5A 106.7(3)
C2A C2A' C5A 108.7(3)
C7A C2A' H2A' 112.5
C2A C2A' H2A' 112.5
C5A C2A' H2A' 112.5
C8 C3 C2A 111.9(3)
C8 C3 C4 108.2(3)
C2A C3 C4 107.3(3)
C8 C3 H3 109.8
C2A C3 H3 109.8
C4 C3 H3 109.8
C5 C4 C3 108.9(4)
C5 C4 H4A 109.9
C3 C4 H4A 109.9
C5 C4 H4B 109.9
C3 C4 H4B 109.9
H4A C4 H4B 108.3
C5A C5 C4 111.5(4)
C5A C5 H5B 109.3
C4 C5 H5B 109.3
C5A C5 H5C 109.3
C4 C5 H5C 109.3
H5B C5 H5C 108.0
C5 C5A C6 113.1(4)
C5 C5A C2A' 113.3(4)
C6 C5A C2A' 99.5(3)
C5 C5A H5A 110.2
C6 C5A H5A 110.2
C2A' C5A H5A 110.2
C7 C6 C5A 100.8(4)
C7 C6 C8 111.4(3)
C5A C6 C8 109.0(3)
C7 C6 H6 111.7
C5A C6 H6 111.7
C8 C6 H6 111.7
F2 C7 F1 103.6(3)
F2 C7 C6 115.5(4)
F1 C7 C6 109.5(3)
F2 C7 C7A 112.9(3)
F1 C7 C7A 108.7(4)
C6 C7 C7A 106.4(3)
O1 C7A C9 108.1(3)
O1 C7A C2A' 107.1(3)
C9 C7A C2A' 117.4(3)
O1 C7A C7 107.0(3)
C9 C7A C7 114.0(4)
C2A' C7A C7 102.5(3)
C3 C8 C6 109.9(3)
C3 C8 H8A 109.7
C6 C8 H8A 109.7
C3 C8 H8B 109.7
C6 C8 H8B 109.7
H8A C8 H8B 108.2
C7A C9 H9A 109.5
C7A C9 H9B 109.5
H9A C9 H9B 109.5
C7A C9 H9C 109.5
H9A C9 H9C 109.5
H9B C9 H9C 109.5
C6' C1' C2' 118.7(4)
C6' C1' C2 118.6(4)
C2' C1' C2 122.8(3)
C1' C2' C3' 120.2(4)
C1' C2' H2' 119.9
C3' C2' H2' 119.9
C2' C3' C4' 119.9(5)
C2' C3' H3' 120.1
C4' C3' H3' 120.1
C5' C4' C3' 119.6(5)
C5' C4' H4' 120.2
C3' C4' H4' 120.2
C6' C5' C4' 120.2(5)
C6' C5' H5' 119.9
C4' C5' H5' 119.9
C5' C6' C1' 121.6(5)
C5' C6' H6' 119.2
C1' C6' H6' 119.2

loop_
_geom_bond_atom_site_label_1
_geom_bond_atom_site_label_2
_geom_bond_distance
O1 C2 1.411(4)
O1 C7A 1.441(4)
O2 C2 1.415(4)
O2 H2 0.8200
C2 C1' 1.505(5)
C2 C2A 1.521(5)
C2A C3 1.523(5)
C2A C2A' 1.543(5)
C2A H2A 0.9800
C2A' C7A 1.535(5)
C2A' C5A 1.543(6)
C2A' H2A' 0.9800
C3 C8 1.519(6)
C3 C4 1.528(6)
C3 H3 0.9800
C4 C5 1.526(7)
C4 H4A 0.9700
C4 H4B 0.9700
C5 C5A 1.504(6)
C5 H5B 0.9700
C5 H5C 0.9700
C5A C6 1.535(6)
C5A H5A 0.9800
C6 C7 1.489(7)
C6 C8 1.549(6)
C6 H6 0.9800
C7 F2 1.361(5)
C7 F1 1.386(5)
C7 C7A 1.539(6)
C7A C9 1.513(6)
C8 H8A 0.9700
C8 H8B 0.9700
C9 H9A 0.9600
C9 H9B 0.9600
C9 H9C 0.9600
C1' C6' 1.381(5)
C1' C2' 1.382(5)
C2' C3' 1.382(6)
C2' H2' 0.9300
C3' C4' 1.387(8)
C3' H3' 0.9300
C4' C5' 1.373(8)
C4' H4' 0.9300
C5' C6' 1.354(8)
C5' H5' 0.9300
C6' H6' 0.9300

loop_
_geom_hbond_atom_site_label_D
_geom_hbond_atom_site_label_H
_geom_hbond_atom_site_label_A
_geom_hbond_distance_DH
_geom_hbond_distance_HA
_geom_hbond_distance_DA
_geom_hbond_angle_DHA
_geom_hbond_site_symmetry_A
O2 H2 O2 0.82 2.00 2.739(3) 150.4 8_665

loop_
_geom_torsion_atom_site_label_1
_geom_torsion_atom_site_label_2
_geom_torsion_atom_site_label_3
_geom_torsion_atom_site_label_4
_geom_torsion
C7A O1 C2 O2 80.2(3)
C7A O1 C2 C1' -158.7(3)
C7A O1 C2 C2A -32.1(3)
O1 C2 C2A C3 -82.7(4)
O2 C2 C2A C3 162.1(3)
C1' C2 C2A C3 38.2(4)
O1 C2 C2A C2A' 36.4(3)
O2 C2 C2A C2A' -78.8(3)
C1' C2 C2A C2A' 157.4(3)
C2 C2A C2A' C7A -26.8(3)
C3 C2A C2A' C7A 97.1(3)
C2 C2A C2A' C5A -139.9(3)
C3 C2A C2A' C5A -16.0(4)
C2 C2A C3 C8 66.8(4)
C2A' C2A C3 C8 -48.5(4)
C2 C2A C3 C4 -174.6(3)
C2A' C2A C3 C4 70.1(4)
C8 C3 C4 C5 61.6(5)
C2A C3 C4 C5 -59.3(4)
C3 C4 C5 C5A -2.3(5)
C4 C5 C5A C6 -55.1(5)
C4 C5 C5A C2A' 57.1(5)
C7A C2A' C5A C5 -156.9(4)
C2A C2A' C5A C5 -46.2(4)
C7A C2A' C5A C6 -36.6(4)
C2A C2A' C5A C6 74.2(4)
C5 C5A C6 C7 168.5(3)
C2A' C5A C6 C7 47.9(4)
C5 C5A C6 C8 51.2(4)
C2A' C5A C6 C8 -69.3(4)
C5A C6 C7 F2 -169.4(3)
C8 C6 C7 F2 -54.0(4)
C5A C6 C7 F1 74.1(4)
C8 C6 C7 F1 -170.5(3)
C5A C6 C7 C7A -43.2(4)
C8 C6 C7 C7A 72.2(4)
C2 O1 C7A C9 -113.2(4)
C2 O1 C7A C2A' 14.3(4)
C2 O1 C7A C7 123.6(3)
C2A C2A' C7A O1 9.1(4)
C5A C2A' C7A O1 123.6(3)
C2A C2A' C7A C9 130.9(4)
C5A C2A' C7A C9 -114.6(4)
C2A C2A' C7A C7 -103.4(3)
C5A C2A' C7A C7 11.1(4)
F2 C7 C7A O1 35.1(5)
F1 C7 C7A O1 149.5(3)
C6 C7 C7A O1 -92.6(4)
F2 C7 C7A C9 -84.4(4)
F1 C7 C7A C9 30.0(5)
C6 C7 C7A C9 147.9(4)
F2 C7 C7A C2A' 147.7(3)
F1 C7 C7A C2A' -98.0(4)
C6 C7 C7A C2A' 19.9(4)
C2A C3 C8 C6 52.9(4)
C4 C3 C8 C6 -65.1(4)
C7 C6 C8 C3 -101.8(4)
C5A C6 C8 C3 8.4(5)
O1 C2 C1' C6' -170.4(3)
O2 C2 C1' C6' -50.3(4)
C2A C2 C1' C6' 70.5(4)
O1 C2 C1' C2' 9.8(4)
O2 C2 C1' C2' 129.9(3)
C2A C2 C1' C2' -109.2(4)
C6' C1' C2' C3' -0.4(6)
C2 C1' C2' C3' 179.4(4)
C1' C2' C3' C4' 0.2(7)
C2' C3' C4' C5' 0.5(8)
C3' C4' C5' C6' -0.9(8)
C4' C5' C6' C1' 0.7(7)
C2' C1' C6' C5' -0.1(6)
C2 C1' C6' C5' -179.8(4)
